data_2226362
loop_
_publ_author_name
'Gowda, B. Thimme'
'Foro, Sabine'
'Nirmala, P. G.'
'Fuess, Hartmut'

_publ_section_title
;
 2,4-Dichloro-<i>N</i>-(3-methylphenyl)benzenesulfonamide
;
_journal_coeditor_code BQ2216
_journal_issue 7
_journal_name_full 'Acta Crystallographica Section E'
_journal_page_first o1520
_journal_paper_doi 10.1107/S1600536810020106
_journal_volume 66
_journal_year 2010
_chemical_formula_iupac 'C13 H11 Cl2 N O2 S'
_chemical_formula_moiety 'C13 H11 Cl2 N O2 S'
_chemical_formula_sum 'C13 H11 Cl2 N O2 S'
_chemical_formula_weight 316.19
_chemical_name_systematic
;
2,4-Dichloro-<i>N</i>-(3-methylphenyl)benzenesulfonamide
;
_space_group_IT_number 14
_symmetry_cell_setting monoclinic
_symmetry_space_group_name_Hall '-P 2ybc'
_symmetry_space_group_name_H-M 'P 1 21/c 1'
_atom_sites_solution_hydrogens geom
_atom_sites_solution_primary direct
_atom_sites_solution_secondary difmap
_audit_creation_method SHELXL-97
_cell_angle_alpha 90.00
_cell_angle_beta 99.895(8)
_cell_angle_gamma 90.00
_cell_formula_units_Z 4
_cell_length_a 7.9031(7)
_cell_length_b 14.5070(10)
_cell_length_c 12.7150(10)
_cell_measurement_reflns_used 3053
_cell_measurement_temperature 299(2)
_cell_measurement_theta_max 27.77
_cell_measurement_theta_min 2.60
_cell_volume 1436.1(2)
_computing_cell_refinement
;
CrysAlis RED (Oxford Diffraction, 2009)
;
_computing_data_collection
;
CrysAlis CCD (Oxford Diffraction, 2009)
;
_computing_data_reduction
;
CrysAlis RED (Oxford Diffraction, 2009)
;
_computing_molecular_graphics 'PLATON (Spek, 2009)'
_computing_publication_material 'SHELXL97 (Sheldrick, 2008)'
_computing_structure_refinement 'SHELXL97 (Sheldrick, 2008)'
_computing_structure_solution 'SHELXS97 (Sheldrick, 2008)'
_diffrn_ambient_temperature 299(2)
_diffrn_measured_fraction_theta_full 0.998
_diffrn_measured_fraction_theta_max 0.998
_diffrn_measurement_device_type
;
Oxford Diffraction Xcalibur diffractometer
with a Sapphire CCD detector
;
_diffrn_measurement_method
;
Rotation method data acquisition using omega and phi scans.
;
_diffrn_radiation_monochromator graphite
_diffrn_radiation_source 'fine-focus sealed tube'
_diffrn_radiation_type MoK\a
_diffrn_radiation_wavelength 0.71073
_diffrn_reflns_av_R_equivalents 0.0116
_diffrn_reflns_av_sigmaI/netI 0.0148
_diffrn_reflns_limit_h_max 7
_diffrn_reflns_limit_h_min -9
_diffrn_reflns_limit_k_max 15
_diffrn_reflns_limit_k_min -18
_diffrn_reflns_limit_l_max 15
_diffrn_reflns_limit_l_min -14
_diffrn_reflns_number 5737
_diffrn_reflns_theta_full 26.37
_diffrn_reflns_theta_max 26.37
_diffrn_reflns_theta_min 2.62
_diffrn_standards_decay_% 0
_diffrn_standards_number 0
_exptl_absorpt_coefficient_mu 0.593
_exptl_absorpt_correction_T_max 0.8906
_exptl_absorpt_correction_T_min 0.8149
_exptl_absorpt_correction_type multi-scan
_exptl_absorpt_process_details
;
(CrysAlis RED; Oxford Diffraction, 2009)
;
_exptl_crystal_colour colorless
_exptl_crystal_density_diffrn 1.462
_exptl_crystal_density_method 'not measured'
_exptl_crystal_description prism
_exptl_crystal_F_000 648
_exptl_crystal_size_max 0.36
_exptl_crystal_size_mid 0.24
_exptl_crystal_size_min 0.20
_refine_diff_density_max 0.405
_refine_diff_density_min -0.491
_refine_ls_extinction_method none
_refine_ls_goodness_of_fit_ref 1.031
_refine_ls_hydrogen_treatment mixed
_refine_ls_matrix_type full
_refine_ls_number_parameters 176
_refine_ls_number_reflns 2915
_refine_ls_number_restraints 1
_refine_ls_restrained_S_all 1.031
_refine_ls_R_factor_all 0.0477
_refine_ls_R_factor_gt 0.0374
_refine_ls_shift/su_max 0.001
_refine_ls_shift/su_mean 0.000
_refine_ls_structure_factor_coef Fsqd
_refine_ls_weighting_details 'calc w=1/[\s^2^(Fo^2^)+(0.0451P)^2^+0.7170P] where P=(Fo^2^+2Fc^2^)/3'
_refine_ls_weighting_scheme calc
_refine_ls_wR_factor_gt 0.0916
_refine_ls_wR_factor_ref 0.0973
_reflns_number_gt 2389
_reflns_number_total 2915
_reflns_threshold_expression I>2sigma(I)
_cod_data_source_file bq2216.cif
_cod_data_source_block I
_cod_original_sg_symbol_H-M 'P 21/c'
_cod_database_code 2226362
_cod_database_fobs_code 2226362

loop_
_symmetry_equiv_pos_as_xyz
'x, y, z'
'-x, y+1/2, -z+1/2'
'-x, -y, -z'
'x, -y-1/2, z-1/2'

loop_
_atom_site_type_symbol
_atom_site_label
_atom_site_fract_x
_atom_site_fract_y
_atom_site_fract_z
_atom_site_U_iso_or_equiv
_atom_site_adp_type
_atom_site_calc_flag
_atom_site_refinement_flags
_atom_site_occupancy
_atom_site_disorder_assembly
_atom_site_disorder_group
C C1 0.6418(2) 0.33869(13) 0.20486(15) 0.0350(4) Uani d . 1 . .
C C2 0.8068(2) 0.36037(14) 0.18846(16) 0.0402(4) Uani d . 1 . .
C C3 0.9482(3) 0.31950(15) 0.24999(18) 0.0509(5) Uani d . 1 . .
H H3 1.0586 0.3336 0.2389 0.061 Uiso calc R 1 . .
C C4 0.9232(3) 0.25777(15) 0.32759(18) 0.0520(5) Uani d . 1 . .
C C5 0.7617(3) 0.23604(15) 0.34720(17) 0.0502(5) Uani d . 1 . .
H H5 0.7475 0.1948 0.4010 0.060 Uiso calc R 1 . .
C C6 0.6213(3) 0.27706(14) 0.28493(16) 0.0420(4) Uani d . 1 . .
H H6 0.5114 0.2631 0.2970 0.050 Uiso calc R 1 . .
C C7 0.4604(3) 0.53438(14) 0.24891(17) 0.0442(5) Uani d . 1 . .
C C8 0.3109(3) 0.53560(16) 0.2914(2) 0.0549(6) Uani d . 1 . .
H H8 0.2117 0.5089 0.2538 0.066 Uiso calc R 1 . .
C C9 0.3078(4) 0.57624(18) 0.3896(2) 0.0714(8) Uani d . 1 . .
C C10 0.4569(5) 0.6157(2) 0.4429(2) 0.0811(9) Uani d . 1 . .
H H10 0.4570 0.6428 0.5092 0.097 Uiso calc R 1 . .
C C11 0.6042(4) 0.6158(2) 0.4005(2) 0.0768(8) Uani d . 1 . .
H H11 0.7026 0.6439 0.4373 0.092 Uiso calc R 1 . .
C C12 0.6080(3) 0.57441(17) 0.3031(2) 0.0589(6) Uani d . 1 . .
H H12 0.7087 0.5736 0.2745 0.071 Uiso calc R 1 . .
C C13 0.1436(6) 0.5793(3) 0.4345(4) 0.1194(15) Uani d . 1 . .
H H13A 0.0657 0.5334 0.4000 0.143 Uiso calc R 1 . .
H H13B 0.0922 0.6392 0.4223 0.143 Uiso calc R 1 . .
H H13C 0.1682 0.5672 0.5098 0.143 Uiso calc R 1 . .
N N1 0.4582(2) 0.49567(12) 0.14485(14) 0.0433(4) Uani d D 1 . .
H H1N 0.516(3) 0.5237(15) 0.1041(16) 0.052 Uiso d D 1 . .
O O1 0.46312(19) 0.37240(11) 0.01548(11) 0.0509(4) Uani d . 1 . .
O O2 0.31399(17) 0.34804(11) 0.16821(13) 0.0538(4) Uani d . 1 . .
S S1 0.45443(6) 0.38552(3) 0.12621(4) 0.03929(14) Uani d . 1 . .
Cl Cl1 0.84366(7) 0.44023(5) 0.09354(5) 0.06074(19) Uani d . 1 . .
Cl Cl2 1.10203(10) 0.20696(6) 0.40428(7) 0.0889(3) Uani d . 1 . .

loop_
_atom_site_aniso_label
_atom_site_aniso_U_11
_atom_site_aniso_U_22
_atom_site_aniso_U_33
_atom_site_aniso_U_12
_atom_site_aniso_U_13
_atom_site_aniso_U_23
C1 0.0317(9) 0.0341(9) 0.0383(10) -0.0004(7) 0.0031(7) -0.0038(8)
C2 0.0354(9) 0.0417(10) 0.0439(11) -0.0010(8) 0.0076(8) -0.0012(8)
C3 0.0337(10) 0.0520(12) 0.0659(14) 0.0041(9) 0.0056(9) -0.0013(11)
C4 0.0461(12) 0.0456(12) 0.0579(13) 0.0081(9) -0.0093(10) -0.0004(10)
C5 0.0605(13) 0.0409(11) 0.0462(12) -0.0013(10) 0.0006(10) 0.0059(9)
C6 0.0418(10) 0.0390(10) 0.0448(11) -0.0047(8) 0.0068(8) -0.0016(8)
C7 0.0510(12) 0.0348(10) 0.0459(11) 0.0067(9) 0.0059(9) 0.0047(9)
C8 0.0598(14) 0.0464(12) 0.0615(14) 0.0002(10) 0.0194(11) 0.0008(11)
C9 0.100(2) 0.0550(15) 0.0682(17) 0.0041(14) 0.0391(16) 0.0008(13)
C10 0.126(3) 0.0642(17) 0.0560(16) 0.0059(18) 0.0231(17) -0.0095(14)
C11 0.093(2) 0.0638(17) 0.0661(17) -0.0007(15) -0.0074(16) -0.0131(14)
C12 0.0566(14) 0.0536(13) 0.0639(15) 0.0025(11) 0.0033(11) -0.0041(11)
C13 0.143(4) 0.114(3) 0.125(3) -0.007(3) 0.089(3) -0.019(2)
N1 0.0453(9) 0.0410(9) 0.0441(10) 0.0038(7) 0.0092(7) 0.0050(7)
O1 0.0512(9) 0.0578(9) 0.0401(8) -0.0029(7) -0.0021(6) -0.0060(7)
O2 0.0320(7) 0.0580(9) 0.0711(10) -0.0050(7) 0.0083(7) 0.0028(8)
S1 0.0313(2) 0.0429(3) 0.0420(3) -0.00170(19) 0.00161(18) -0.0009(2)
Cl1 0.0471(3) 0.0713(4) 0.0669(4) -0.0056(3) 0.0187(3) 0.0193(3)
Cl2 0.0670(4) 0.0819(5) 0.1043(6) 0.0210(4) -0.0233(4) 0.0194(4)

loop_
_atom_type_symbol
_atom_type_description
_atom_type_scat_dispersion_real
_atom_type_scat_dispersion_imag
_atom_type_scat_source
C C 0.0033 0.0016 'International Tables Vol C Tables 4.2.6.8 and 6.1.1.4'
H H 0.0000 0.0000 'International Tables Vol C Tables 4.2.6.8 and 6.1.1.4'
N N 0.0061 0.0033 'International Tables Vol C Tables 4.2.6.8 and 6.1.1.4'
O O 0.0106 0.0060 'International Tables Vol C Tables 4.2.6.8 and 6.1.1.4'
S S 0.1246 0.1234 'International Tables Vol C Tables 4.2.6.8 and 6.1.1.4'
Cl Cl 0.1484 0.1585 'International Tables Vol C Tables 4.2.6.8 and 6.1.1.4'

loop_
_geom_angle_atom_site_label_1
_geom_angle_atom_site_label_2
_geom_angle_atom_site_label_3
_geom_angle_site_symmetry_1
_geom_angle_site_symmetry_3
_geom_angle
_geom_angle_publ_flag
C6 C1 C2 . . 119.14(17) ?
C6 C1 S1 . . 118.04(14) ?
C2 C1 S1 . . 122.82(15) ?
C3 C2 C1 . . 120.37(19) ?
C3 C2 Cl1 . . 117.66(16) ?
C1 C2 Cl1 . . 121.96(15) ?
C4 C3 C2 . . 118.96(19) ?
C4 C3 H3 . . 120.5 ?
C2 C3 H3 . . 120.5 ?
C3 C4 C5 . . 122.14(19) ?
C3 C4 Cl2 . . 118.47(18) ?
C5 C4 Cl2 . . 119.39(18) ?
C4 C5 C6 . . 118.4(2) ?
C4 C5 H5 . . 120.8 ?
C6 C5 H5 . . 120.8 ?
C5 C6 C1 . . 121.01(19) ?
C5 C6 H6 . . 119.5 ?
C1 C6 H6 . . 119.5 ?
C12 C7 C8 . . 120.5(2) ?
C12 C7 N1 . . 120.1(2) ?
C8 C7 N1 . . 119.3(2) ?
C7 C8 C9 . . 120.5(3) ?
C7 C8 H8 . . 119.8 ?
C9 C8 H8 . . 119.8 ?
C10 C9 C8 . . 118.3(3) ?
C10 C9 C13 . . 121.4(3) ?
C8 C9 C13 . . 120.3(3) ?
C11 C10 C9 . . 121.4(3) ?
C11 C10 H10 . . 119.3 ?
C9 C10 H10 . . 119.3 ?
C10 C11 C12 . . 120.3(3) ?
C10 C11 H11 . . 119.8 ?
C12 C11 H11 . . 119.8 ?
C7 C12 C11 . . 119.0(3) ?
C7 C12 H12 . . 120.5 ?
C11 C12 H12 . . 120.5 ?
C9 C13 H13A . . 109.5 ?
C9 C13 H13B . . 109.5 ?
H13A C13 H13B . . 109.5 ?
C9 C13 H13C . . 109.5 ?
H13A C13 H13C . . 109.5 ?
H13B C13 H13C . . 109.5 ?
C7 N1 S1 . . 121.30(14) ?
C7 N1 H1N . . 116.9(16) ?
S1 N1 H1N . . 112.4(16) ?
O2 S1 O1 . . 119.39(9) ?
O2 S1 N1 . . 108.64(9) ?
O1 S1 N1 . . 105.82(9) ?
O2 S1 C1 . . 105.78(9) ?
O1 S1 C1 . . 109.07(9) ?
N1 S1 C1 . . 107.68(9) ?

loop_
_geom_bond_atom_site_label_1
_geom_bond_atom_site_label_2
_geom_bond_site_symmetry_2
_geom_bond_distance
_geom_bond_publ_flag
C1 C6 . 1.385(3) ?
C1 C2 . 1.392(3) ?
C1 S1 . 1.7734(18) ?
C2 C3 . 1.383(3) ?
C2 Cl1 . 1.733(2) ?
C3 C4 . 1.372(3) ?
C3 H3 . 0.9300 ?
C4 C5 . 1.379(3) ?
C4 Cl2 . 1.737(2) ?
C5 C6 . 1.382(3) ?
C5 H5 . 0.9300 ?
C6 H6 . 0.9300 ?
C7 C12 . 1.377(3) ?
C7 C8 . 1.381(3) ?
C7 N1 . 1.435(3) ?
C8 C9 . 1.385(4) ?
C8 H8 . 0.9300 ?
C9 C10 . 1.379(5) ?
C9 C13 . 1.505(4) ?
C10 C11 . 1.365(5) ?
C10 H10 . 0.9300 ?
C11 C12 . 1.381(4) ?
C11 H11 . 0.9300 ?
C12 H12 . 0.9300 ?
C13 H13A . 0.9600 ?
C13 H13B . 0.9600 ?
C13 H13C . 0.9600 ?
N1 S1 . 1.6150(18) ?
N1 H1N . 0.852(10) ?
O1 S1 . 1.4340(15) ?
O2 S1 . 1.4201(15) ?

loop_
_geom_hbond_atom_site_label_D
_geom_hbond_atom_site_label_H
_geom_hbond_atom_site_label_A
_geom_hbond_site_symmetry_A
_geom_hbond_distance_DH
_geom_hbond_distance_HA
_geom_hbond_distance_DA
_geom_hbond_angle_DHA
N1 H1N O1 3_665 0.852(10) 2.166(14) 2.940(2) 151(2)

loop_
_geom_torsion_atom_site_label_1
_geom_torsion_atom_site_label_2
_geom_torsion_atom_site_label_3
_geom_torsion_atom_site_label_4
_geom_torsion_site_symmetry_1
_geom_torsion_site_symmetry_2
_geom_torsion_site_symmetry_3
_geom_torsion_site_symmetry_4
_geom_torsion
_geom_torsion_publ_flag
C6 C1 C2 C3 . . . . 1.2(3) ?
S1 C1 C2 C3 . . . . -177.90(16) ?
C6 C1 C2 Cl1 . . . . -177.39(15) ?
S1 C1 C2 Cl1 . . . . 3.5(2) ?
C1 C2 C3 C4 . . . . -0.3(3) ?
Cl1 C2 C3 C4 . . . . 178.37(17) ?
C2 C3 C4 C5 . . . . -0.9(3) ?
C2 C3 C4 Cl2 . . . . 180.00(17) ?
C3 C4 C5 C6 . . . . 1.1(3) ?
Cl2 C4 C5 C6 . . . . -179.77(16) ?
C4 C5 C6 C1 . . . . -0.1(3) ?
C2 C1 C6 C5 . . . . -1.0(3) ?
S1 C1 C6 C5 . . . . 178.18(16) ?
C12 C7 C8 C9 . . . . -0.7(3) ?
N1 C7 C8 C9 . . . . -177.1(2) ?
C7 C8 C9 C10 . . . . 0.4(4) ?
C7 C8 C9 C13 . . . . 178.6(3) ?
C8 C9 C10 C11 . . . . 0.6(4) ?
C13 C9 C10 C11 . . . . -177.7(3) ?
C9 C10 C11 C12 . . . . -1.3(5) ?
C8 C7 C12 C11 . . . . 0.0(4) ?
N1 C7 C12 C11 . . . . 176.4(2) ?
C10 C11 C12 C7 . . . . 1.0(4) ?
C12 C7 N1 S1 . . . . 107.6(2) ?
C8 C7 N1 S1 . . . . -76.0(2) ?
C7 N1 S1 O2 . . . . 53.93(18) ?
C7 N1 S1 O1 . . . . -176.73(15) ?
C7 N1 S1 C1 . . . . -60.20(18) ?
C6 C1 S1 O2 . . . . 1.58(18) ?
C2 C1 S1 O2 . . . . -179.27(16) ?
C6 C1 S1 O1 . . . . -128.01(16) ?
C2 C1 S1 O1 . . . . 51.14(18) ?
C6 C1 S1 N1 . . . . 117.60(16) ?
C2 C1 S1 N1 . . . . -63.25(18) ?

loop_
_cod_related_entry_id
_cod_related_entry_database
_cod_related_entry_code
1 ChemSpider 24745195
